data_7228138
loop_
_publ_author_name
'Xiong, Xinnuo'
'Du, Qiaohong'
'Zeng, Xia'
'He, Jiawei'
'Yang, Hongqin'
'Li, Hui'

_publ_section_title
;
 Solvates and polymorphs of rebamipide: preparation, characterization, and
 physicochemical analysis
;
_journal_issue 38
_journal_name_full 'RSC Adv.'
_journal_page_first 23279
_journal_paper_doi 10.1039/C7RA02895D
_journal_volume 7
_journal_year 2017
_chemical_formula_moiety 'C19 H15 Cl N2 O4, C H2 Cl2'
_chemical_formula_sum 'C20 H17 Cl3 N2 O4'
_chemical_formula_weight 455.71
_chemical_name_systematic
;
 ? 
;
_space_group_crystal_system monoclinic
_space_group_IT_number 14
_space_group_name_Hall '-P 2ybc'
_space_group_name_H-M_alt 'P 1 21/c 1'
_symmetry_space_group_name_Hall '-P 2ybc'
_symmetry_space_group_name_H-M 'P 1 21/c 1'
_atom_sites_solution_hydrogens geom
_atom_sites_solution_primary direct
_atom_sites_solution_secondary difmap
_audit_creation_date 2016-03-22
_audit_creation_method
;
Olex2 1.2
(compiled 2016.02.19 svn.r3266 for OlexSys, GUI svn.r5155)
;
_audit_update_record
;
2016-08-22 deposited with the CCDC.
2017-04-21 downloaded from the CCDC.
;
_cell_angle_alpha 90.00
_cell_angle_beta 136.08(2)
_cell_angle_gamma 90.00
_cell_formula_units_Z 4
_cell_length_a 14.3285(16)
_cell_length_b 9.7542(4)
_cell_length_c 21.475(2)
_cell_measurement_reflns_used 2179
_cell_measurement_temperature 142.95(10)
_cell_measurement_theta_max 27.4520
_cell_measurement_theta_min 3.4340
_cell_volume 2081.9(8)
_computing_cell_refinement 'CrysAlisPro 1.171.38.41 (Rigaku OD, 2015)'
_computing_data_collection 'CrysAlisPro 1.171.38.41 (Rigaku OD, 2015)'
_computing_data_reduction 'CrysAlisPro 1.171.38.41 (Rigaku OD, 2015)'
_computing_molecular_graphics 'Olex2 (Dolomanov et al., 2009)'
_computing_publication_material 'Olex2 (Dolomanov et al., 2009)'
_computing_structure_refinement 'ShelXL (Sheldrick, 2015)'
_computing_structure_solution 'ShelXS (Sheldrick, 2008)'
_diffrn_ambient_environment N~2~
_diffrn_ambient_temperature 142.95(10)
_diffrn_detector 'CCD plate'
_diffrn_detector_area_resol_mean 16.0874
_diffrn_detector_type Eos
_diffrn_measured_fraction_theta_full 0.998
_diffrn_measured_fraction_theta_max 0.998
_diffrn_measurement_details
;
List of Runs (angles in degrees, time in seconds):

  # Type    Start    End  Width  t~exp~   \w     \q     \k     \f   Frames
#--------------------------------------------------------------------------
  1  \w    -21.00  10.00   1.00    7.50    --  -14.97 -99.00-150.00   31
  2  \w    -47.00  45.00   1.00    7.50    --   16.69 -19.00  30.00   92
  3  \w    -52.00  32.00   1.00    7.50    --   16.69 -19.00 -60.00   84
;
_diffrn_measurement_device 'four-circle diffractometer'
_diffrn_measurement_device_type 'Xcalibur, Eos'
_diffrn_measurement_method '\w scans'
_diffrn_orient_matrix_type 'CrysAlisPro convention (1999,Acta A55,543-557)'
_diffrn_orient_matrix_UB_11 -0.0407074000
_diffrn_orient_matrix_UB_12 -0.0112349000
_diffrn_orient_matrix_UB_13 0.0070693000
_diffrn_orient_matrix_UB_21 0.0428028000
_diffrn_orient_matrix_UB_22 -0.0545278000
_diffrn_orient_matrix_UB_23 0.0298331000
_diffrn_orient_matrix_UB_31 0.0400471000
_diffrn_orient_matrix_UB_32 0.0467860000
_diffrn_orient_matrix_UB_33 0.0364481000
_diffrn_radiation_monochromator graphite
_diffrn_radiation_probe x-ray
_diffrn_radiation_type MoK\a
_diffrn_radiation_wavelength 0.71073
_diffrn_reflns_av_R_equivalents 0.0000
_diffrn_reflns_av_unetI/netI 0.0508
_diffrn_reflns_limit_h_max 12
_diffrn_reflns_limit_h_min -17
_diffrn_reflns_limit_k_max 11
_diffrn_reflns_limit_k_min -12
_diffrn_reflns_limit_l_max 26
_diffrn_reflns_limit_l_min -18
_diffrn_reflns_number 8491
_diffrn_reflns_theta_full 26.37
_diffrn_reflns_theta_max 26.37
_diffrn_reflns_theta_min 2.93
_diffrn_source 'fine-focus sealed X-ray tube'
_diffrn_source_type 'Enhance (Mo) X-ray Source'
_exptl_absorpt_coefficient_mu 0.470
_exptl_absorpt_correction_T_max 1.00000
_exptl_absorpt_correction_T_min 0.94036
_exptl_absorpt_correction_type multi-scan
_exptl_absorpt_process_details
;
CrysAlisPro 1.171.38.41 (Rigaku Oxford Diffraction, 2015)
Empirical absorption correction using spherical harmonics,
 implemented in SCALE3 ABSPACK scaling algorithm.
;
_exptl_crystal_colour colorless
_exptl_crystal_density_diffrn 1.454
_exptl_crystal_density_method 'not measured'
_exptl_crystal_description block
_exptl_crystal_F_000 936
_exptl_crystal_size_max 0.4
_exptl_crystal_size_mid 0.35
_exptl_crystal_size_min 0.3
_refine_diff_density_max 0.525
_refine_diff_density_min -0.627
_refine_diff_density_rms 0.063
_refine_ls_extinction_method none
_refine_ls_goodness_of_fit_ref 0.912
_refine_ls_hydrogen_treatment mixed
_refine_ls_matrix_type full
_refine_ls_number_parameters 271
_refine_ls_number_reflns 8491
_refine_ls_number_restraints 0
_refine_ls_restrained_S_all 0.912
_refine_ls_R_factor_all 0.1030
_refine_ls_R_factor_gt 0.0590
_refine_ls_shift/su_max 0.003
_refine_ls_shift/su_mean 0.000
_refine_ls_structure_factor_coef Fsqd
_refine_ls_weighting_details 'calc w=1/[\s^2^(Fo^2^)+(0.1059P)^2^+0.0000P] where P=(Fo^2^+2Fc^2^)/3'
_refine_ls_weighting_scheme calc
_refine_ls_wR_factor_gt 0.1612
_refine_ls_wR_factor_ref 0.1755
_reflns_number_gt 4598
_reflns_number_total 8491
_reflns_threshold_expression >2sigma(I)
_cod_data_source_file c7ra02895d2.cif
_cod_data_source_block twin_twin1_hklf4
_cod_original_cell_volume 2081.9(3)
_cod_database_code 7228138
_chemical_oxdiff_formula c8h4o4n2
_olex2_refinement_description
;
1. Twinned data refinement
 Scales: 0.5891(10) 0.4109(10)
2. Fixed Uiso
 At 1.2 times of:
  All C(H) groups, All C(H,H) groups, All N(H) groups
3.a Ternary CH refined with riding coordinates:
 C11(H11)
3.b Secondary CH2 refined with riding coordinates:
 C10(H10A,H10B), C20(H20A,H20B)
3.c Aromatic/amide H refined with riding coordinates:
 N2(H2), C2(H2A), C5(H5), C6(H6), C7(H7), C8(H8), C15(H15), C16(H16), C18(H18),
  C19(H19)
;
_olex2_submission_special_instructions 'No special instructions were received'
_oxdiff_exptl_absorpt_empirical_details
;
Empirical correction (ABSPACK) includes:
- Absorption correction using spherical harmonics
- Frame scaling
;
_oxdiff_exptl_absorpt_empirical_full_max 1.084
_oxdiff_exptl_absorpt_empirical_full_min 0.853
_oxdiff_twin_integration_method simultaneous
_oxdiff_twin_items 2
_twin_special_details
;
Component 2 rotated by 4.0599\% 
 around [0.44 0.06 -0.90] (reciprocal) or [0.03 0.30 -0.95] (direct)
;

loop_
_space_group_symop_id
_space_group_symop_operation_xyz
1 'x, y, z'
2 '-x, y+1/2, -z+1/2'
3 '-x, -y, -z'
4 'x, -y-1/2, z-1/2'

loop_
_atom_site_label
_atom_site_type_symbol
_atom_site_fract_x
_atom_site_fract_y
_atom_site_fract_z
_atom_site_U_iso_or_equiv
_atom_site_adp_type
_atom_site_occupancy
_atom_site_calc_flag
_atom_site_refinement_flags_posn
Cl1 Cl 0.44575(8) 0.27972(12) 0.39439(5) 0.1107(4) Uani 1 d .
O1 O 0.60502(13) 0.63500(12) 0.82879(9) 0.0434(4) Uani 1 d .
O2 O 0.85501(15) 0.03512(18) 0.81047(10) 0.0607(5) Uani 1 d .
O3 O 0.85392(14) -0.12788(13) 0.96695(9) 0.0510(5) Uani 1 d .
O4 O 0.65480(14) -0.12048(15) 0.82547(9) 0.0564(5) Uani 1 d .
H4 H 0.643(2) -0.209(3) 0.8320(16) 0.071(8) Uiso 1 d .
N1 N 0.81476(16) 0.58810(17) 0.96497(10) 0.0332(4) Uani 1 d .
H1 H 0.830(2) 0.677(2) 0.9700(15) 0.058(7) Uiso 1 d .
N2 N 0.70155(16) 0.12935(14) 0.80026(10) 0.0316(4) Uani 1 d .
H2 H 0.6262 0.1759 0.7681 0.038 Uiso 1 calc R
C1 C 0.69146(19) 0.54824(19) 0.88822(13) 0.0323(5) Uani 1 d .
C2 C 0.66408(18) 0.40460(18) 0.87774(12) 0.0331(5) Uani 1 d .
H2A H 0.5764 0.3732 0.8252 0.040 Uiso 1 calc R
C3 C 0.75819(19) 0.31182(18) 0.93973(12) 0.0294(5) Uani 1 d .
C4 C 0.89068(19) 0.35918(18) 1.02052(12) 0.0305(5) Uani 1 d .
C5 C 0.9973(2) 0.2720(2) 1.09025(13) 0.0403(5) Uani 1 d .
H5 H 0.9832 0.1757 1.0848 0.048 Uiso 1 calc R
C6 C 1.1192(2) 0.3236(2) 1.16468(13) 0.0474(6) Uani 1 d .
H6 H 1.1893 0.2633 1.2108 0.057 Uiso 1 calc R
C7 C 1.1423(2) 0.4644(2) 1.17399(14) 0.0487(6) Uani 1 d .
H7 H 1.2283 0.4993 1.2264 0.058 Uiso 1 calc R
C8 C 1.0425(2) 0.5529(2) 1.10845(13) 0.0398(5) Uani 1 d .
H8 H 1.0585 0.6489 1.1149 0.048 Uiso 1 calc R
C9 C 0.91641(18) 0.49979(18) 1.03180(12) 0.0304(5) Uani 1 d .
C10 C 0.7247(2) 0.16174(17) 0.92375(13) 0.0329(5) Uani 1 d .
H10A H 0.6258 0.1509 0.8787 0.040 Uiso 1 calc R
H10B H 0.7642 0.1189 0.9803 0.040 Uiso 1 calc R
C11 C 0.77646(19) 0.08637(18) 0.89081(12) 0.0304(5) Uani 1 d .
H11 H 0.8733 0.1105 0.9312 0.036 Uiso 1 calc R
C12 C 0.7664(2) -0.06610(19) 0.89829(13) 0.0333(5) Uani 1 d .
C13 C 0.7485(2) 0.0973(2) 0.76627(13) 0.0372(5) Uani 1 d .
C14 C 0.6685(2) 0.1438(2) 0.67271(13) 0.0414(5) Uani 1 d .
C15 C 0.5765(2) 0.2506(2) 0.63177(15) 0.0512(6) Uani 1 d .
H15 H 0.5601 0.2948 0.6626 0.061 Uiso 1 calc R
C16 C 0.5086(2) 0.2931(3) 0.54632(16) 0.0664(8) Uani 1 d .
H16 H 0.4462 0.3667 0.5183 0.080 Uiso 1 calc R
C17 C 0.5329(2) 0.2268(3) 0.50266(16) 0.0698(8) Uani 1 d .
C18 C 0.6221(3) 0.1214(3) 0.54122(17) 0.0716(8) Uani 1 d .
H18 H 0.6368 0.0766 0.5096 0.086 Uiso 1 calc R
C19 C 0.6907(2) 0.0807(3) 0.62664(15) 0.0595(7) Uani 1 d .
H19 H 0.7542 0.0082 0.6544 0.071 Uiso 1 calc R
Cl2 Cl 0.18809(11) 0.53831(11) 0.36461(7) 0.1180(4) Uani 1 d .
Cl3 Cl 0.14339(14) 0.24972(12) 0.36263(10) 0.1493(5) Uani 1 d .
C20 C 0.0738(3) 0.4104(5) 0.3127(3) 0.1268(14) Uani 1 d .
H20A H 0.0264 0.4055 0.2494 0.152 Uiso 1 calc R
H20B H 0.0062 0.4326 0.3126 0.152 Uiso 1 calc R

loop_
_atom_site_aniso_label
_atom_site_aniso_U_11
_atom_site_aniso_U_22
_atom_site_aniso_U_33
_atom_site_aniso_U_23
_atom_site_aniso_U_13
_atom_site_aniso_U_12
Cl1 0.0586(5) 0.2188(11) 0.0454(4) 0.0395(5) 0.0343(4) 0.0083(6)
O1 0.0319(8) 0.0251(7) 0.0444(8) 0.0052(6) 0.0178(7) 0.0015(6)
O2 0.0460(10) 0.0930(13) 0.0461(9) 0.0188(9) 0.0341(8) 0.0277(9)
O3 0.0489(9) 0.0260(7) 0.0344(8) 0.0047(6) 0.0154(8) -0.0007(7)
O4 0.0377(9) 0.0265(8) 0.0445(9) 0.0061(7) 0.0094(8) -0.0042(7)
N1 0.0342(10) 0.0197(9) 0.0340(9) -0.0017(8) 0.0206(8) -0.0008(8)
N2 0.0311(9) 0.0256(8) 0.0327(9) 0.0062(7) 0.0213(8) 0.0079(7)
C1 0.0295(11) 0.0266(11) 0.0339(10) -0.0009(9) 0.0206(10) 0.0002(9)
C2 0.0286(11) 0.0277(11) 0.0326(10) -0.0035(9) 0.0187(9) -0.0036(9)
C3 0.0382(11) 0.0258(10) 0.0309(10) 0.0002(8) 0.0271(10) 0.0002(9)
C4 0.0360(11) 0.0270(10) 0.0294(10) 0.0029(8) 0.0238(9) 0.0050(9)
C5 0.0463(13) 0.0338(11) 0.0346(11) 0.0055(9) 0.0271(11) 0.0080(10)
C6 0.0393(13) 0.0519(14) 0.0306(11) 0.0093(10) 0.0184(11) 0.0151(11)
C7 0.0353(13) 0.0583(15) 0.0323(11) -0.0074(11) 0.0176(10) -0.0033(11)
C8 0.0378(12) 0.0346(11) 0.0358(11) -0.0050(9) 0.0228(10) -0.0024(10)
C9 0.0310(11) 0.0296(11) 0.0284(10) 0.0013(8) 0.0206(9) 0.0035(9)
C10 0.0412(12) 0.0229(10) 0.0386(11) 0.0035(9) 0.0300(10) 0.0016(9)
C11 0.0305(10) 0.0227(10) 0.0318(10) 0.0015(8) 0.0204(9) 0.0005(8)
C12 0.0322(11) 0.0253(11) 0.0310(11) -0.0002(9) 0.0190(10) 0.0024(9)
C13 0.0350(12) 0.0344(11) 0.0381(11) 0.0010(10) 0.0250(11) 0.0014(10)
C14 0.0343(12) 0.0496(13) 0.0348(11) 0.0020(10) 0.0231(10) -0.0031(10)
C15 0.0481(14) 0.0614(15) 0.0434(13) 0.0100(12) 0.0327(12) 0.0052(12)
C16 0.0504(15) 0.087(2) 0.0498(15) 0.0281(14) 0.0320(14) 0.0128(14)
C17 0.0392(15) 0.124(3) 0.0369(13) 0.0146(15) 0.0243(13) -0.0075(16)
C18 0.0543(16) 0.120(2) 0.0453(14) -0.0018(16) 0.0375(14) -0.0001(17)
C19 0.0490(15) 0.0819(18) 0.0470(14) 0.0029(13) 0.0344(13) 0.0085(13)
Cl2 0.1289(8) 0.1280(8) 0.1154(7) -0.0218(6) 0.0941(7) -0.0165(6)
Cl3 0.1589(11) 0.1372(10) 0.1984(13) -0.0090(8) 0.1443(11) -0.0220(8)
C20 0.072(2) 0.197(4) 0.125(3) -0.006(3) 0.075(2) 0.010(3)

loop_
_atom_type_symbol
_atom_type_description
_atom_type_scat_dispersion_real
_atom_type_scat_dispersion_imag
_atom_type_scat_source
C C 0.0033 0.0016 'International Tables Vol C Tables 4.2.6.8 and 6.1.1.4'
H H 0.0000 0.0000 'International Tables Vol C Tables 4.2.6.8 and 6.1.1.4'
Cl Cl 0.1484 0.1585 'International Tables Vol C Tables 4.2.6.8 and 6.1.1.4'
N N 0.0061 0.0033 'International Tables Vol C Tables 4.2.6.8 and 6.1.1.4'
O O 0.0106 0.0060 'International Tables Vol C Tables 4.2.6.8 and 6.1.1.4'

loop_
_geom_angle_atom_site_label_1
_geom_angle_atom_site_label_2
_geom_angle_atom_site_label_3
_geom_angle
C12 O4 H4 114.1(15)
C1 N1 H1 115.2(14)
C1 N1 C9 124.47(17)
C9 N1 H1 120.2(15)
C11 N2 H2 120.4
C13 N2 H2 120.4
C13 N2 C11 119.13(16)
O1 C1 N1 120.80(17)
O1 C1 C2 122.60(17)
N1 C1 C2 116.60(17)
C1 C2 H2A 118.8
C3 C2 C1 122.42(17)
C3 C2 H2A 118.8
C2 C3 C4 119.04(17)
C2 C3 C10 120.02(17)
C4 C3 C10 120.94(16)
C5 C4 C3 124.23(17)
C9 C4 C3 118.53(16)
C9 C4 C5 117.25(17)
C4 C5 H5 119.4
C6 C5 C4 121.13(19)
C6 C5 H5 119.4
C5 C6 H6 119.8
C5 C6 C7 120.43(19)
C7 C6 H6 119.8
C6 C7 H7 119.7
C8 C7 C6 120.66(19)
C8 C7 H7 119.7
C7 C8 H8 120.5
C7 C8 C9 118.92(19)
C9 C8 H8 120.5
N1 C9 C4 118.89(17)
N1 C9 C8 119.50(17)
C4 C9 C8 121.60(17)
C3 C10 H10A 109.0
C3 C10 H10B 109.0
C3 C10 C11 113.05(16)
H10A C10 H10B 107.8
C11 C10 H10A 109.0
C11 C10 H10B 109.0
N2 C11 C10 110.10(15)
N2 C11 H11 108.6
N2 C11 C12 113.03(15)
C10 C11 H11 108.6
C12 C11 C10 107.92(16)
C12 C11 H11 108.6
O3 C12 O4 124.37(18)
O3 C12 C11 121.84(17)
O4 C12 C11 113.76(16)
O2 C13 N2 121.74(19)
O2 C13 C14 120.7(2)
N2 C13 C14 117.49(19)
C15 C14 C13 122.5(2)
C19 C14 C13 118.5(2)
C19 C14 C15 118.9(2)
C14 C15 H15 119.8
C16 C15 C14 120.3(2)
C16 C15 H15 119.8
C15 C16 H16 120.6
C17 C16 C15 118.9(3)
C17 C16 H16 120.6
C16 C17 Cl1 118.7(2)
C18 C17 Cl1 119.4(2)
C18 C17 C16 121.9(2)
C17 C18 H18 120.5
C17 C18 C19 119.0(3)
C19 C18 H18 120.5
C14 C19 H19 119.5
C18 C19 C14 121.0(3)
C18 C19 H19 119.5
Cl2 C20 Cl3 113.8(2)
Cl2 C20 H20A 108.8
Cl2 C20 H20B 108.8
Cl3 C20 H20A 108.8
Cl3 C20 H20B 108.8
H20A C20 H20B 107.7

loop_
_geom_bond_atom_site_label_1
_geom_bond_atom_site_label_2
_geom_bond_distance
Cl1 C17 1.746(3)
O1 C1 1.266(2)
O2 C13 1.229(2)
O3 C12 1.203(2)
O4 H4 0.91(3)
O4 C12 1.297(2)
N1 H1 0.89(2)
N1 C1 1.339(2)
N1 C9 1.383(2)
N2 H2 0.8800
N2 C11 1.450(2)
N2 C13 1.339(3)
C1 C2 1.428(3)
C2 H2A 0.9500
C2 C3 1.350(2)
C3 C4 1.443(3)
C3 C10 1.501(3)
C4 C5 1.415(3)
C4 C9 1.395(2)
C5 H5 0.9500
C5 C6 1.355(3)
C6 H6 0.9500
C6 C7 1.393(3)
C7 H7 0.9500
C7 C8 1.369(3)
C8 H8 0.9500
C8 C9 1.399(3)
C10 H10A 0.9900
C10 H10B 0.9900
C10 C11 1.533(3)
C11 H11 1.0000
C11 C12 1.514(3)
C13 C14 1.496(3)
C14 C15 1.388(3)
C14 C19 1.383(3)
C15 H15 0.9500
C15 C16 1.383(3)
C16 H16 0.9500
C16 C17 1.374(4)
C17 C18 1.361(4)
C18 H18 0.9500
C18 C19 1.375(3)
C19 H19 0.9500
Cl2 C20 1.689(4)
Cl3 C20 1.749(4)
C20 H20A 0.9900
C20 H20B 0.9900

loop_
_twin_individual_id
_twin_individual_mass_fraction_refined
_oxdiff_twin_reflns_isolated
_oxdiff_twin_reflns_overlapped
_twin_individual_twin_lattice_type
_twin_individual_twin_matrix_11
_twin_individual_twin_matrix_12
_twin_individual_twin_matrix_13
_twin_individual_twin_matrix_21
_twin_individual_twin_matrix_22
_twin_individual_twin_matrix_23
_twin_individual_twin_matrix_31
_twin_individual_twin_matrix_32
_twin_individual_twin_matrix_33
1 0.5891(10) 7828 1794 ref 1.0000 0.0000 0.0000 0.0000 1.0000 0.0000 0.0000 0.0000 1.0000
2 0.4109(10) 7858 1794 nmt 1.0070 0.0709 0.0087 -0.0688 0.9964 -0.0336 -0.0214 0.0016 0.9876
